data_4030765
loop_
_publ_author_name
'Lenormand, Hugo'
'Corc\'e, Vincent'
'Sorin, Geoffroy'
'Chhun, Christine'
'Chamoreau, Lise-Marie'
'Krim, Lahouari'
'Zins, Emilie-Laure'
'Goddard, Jean-Philippe'
'Fensterbank, Louis'

_publ_section_title
;
 Versatile Access to Martin's Spirosilanes and Their Hypervalent
 Derivatives.
;
_journal_issue 6
_journal_name_full 'The Journal of organic chemistry'
_journal_page_first 3280
_journal_page_last 3288
_journal_paper_doi 10.1021/jo5028497
_journal_volume 80
_journal_year 2015
_chemical_formula_moiety 'C20 H12 F12 O2 Si'
_chemical_formula_sum 'C20 H12 F12 O2 Si'
_chemical_formula_weight 540.39
_chemical_name_systematic
;
 ?
;
_space_group_IT_number 14
_symmetry_cell_setting monoclinic
_symmetry_Int_Tables_number 14
_symmetry_space_group_name_Hall '-P 2yn'
_symmetry_space_group_name_H-M 'P 1 21/n 1'
_atom_sites_solution_hydrogens geom
_atom_sites_solution_primary direct
_atom_sites_solution_secondary difmap
_audit_creation_method SHELXL-97
_cell_angle_alpha 90.00
_cell_angle_beta 90.0050(10)
_cell_angle_gamma 90.00
_cell_formula_units_Z 4
_cell_length_a 7.4888(2)
_cell_length_b 20.7278(5)
_cell_length_c 13.8010(3)
_cell_measurement_reflns_used 9906
_cell_measurement_temperature 200(2)
_cell_measurement_theta_max 67.7
_cell_measurement_theta_min 5.9
_cell_volume 2142.28(9)
_computing_cell_refinement 'Bruker SAINT'
_computing_data_collection 'Bruker APEX2'
_computing_data_reduction 'Bruker SAINT'
_computing_molecular_graphics 'DIAMOND. Crystal Impact GbR, Bonn, Germany'
_computing_publication_material 'WinGX publication routines (Farrugia, 1999)'
_computing_structure_refinement 'SHELXL-97 (Sheldrick, 2008)'
_computing_structure_solution 'SHELXS-97 (Sheldrick, 2008)'
_diffrn_ambient_temperature 200(2)
_diffrn_measured_fraction_theta_full 0.983
_diffrn_measured_fraction_theta_max 0.983
_diffrn_measurement_device_type 'Bruker APEX-II CCD'
_diffrn_measurement_method '\f and \w scans'
_diffrn_radiation_monochromator graphite
_diffrn_radiation_source 'fine-focus sealed tube'
_diffrn_radiation_type CuK\a
_diffrn_radiation_wavelength 1.54178
_diffrn_reflns_av_R_equivalents 0.0199
_diffrn_reflns_av_sigmaI/netI 0.0184
_diffrn_reflns_limit_h_max 8
_diffrn_reflns_limit_h_min -8
_diffrn_reflns_limit_k_max 24
_diffrn_reflns_limit_k_min -24
_diffrn_reflns_limit_l_max 16
_diffrn_reflns_limit_l_min -13
_diffrn_reflns_number 16339
_diffrn_reflns_theta_full 67.69
_diffrn_reflns_theta_max 67.69
_diffrn_reflns_theta_min 3.85
_diffrn_standards_number 0
_exptl_absorpt_coefficient_mu 2.121
_exptl_absorpt_correction_T_max 0.753
_exptl_absorpt_correction_T_min 0.682
_exptl_absorpt_correction_type multi-scan
_exptl_absorpt_process_details
;
SADABS, Bruker AXS Inc., Madison, 
Wisconsin, USA. 
;
_exptl_crystal_colour colorless
_exptl_crystal_density_diffrn 1.675
_exptl_crystal_density_method 'not measured'
_exptl_crystal_description block
_exptl_crystal_F_000 1080
_exptl_crystal_size_max 0.22
_exptl_crystal_size_mid 0.22
_exptl_crystal_size_min 0.2
_refine_diff_density_max 0.312
_refine_diff_density_min -0.324
_refine_diff_density_rms 0.046
_refine_ls_extinction_method none
_refine_ls_goodness_of_fit_ref 1.038
_refine_ls_hydrogen_treatment constr
_refine_ls_matrix_type full
_refine_ls_number_parameters 318
_refine_ls_number_reflns 3807
_refine_ls_number_restraints 0
_refine_ls_restrained_S_all 1.038
_refine_ls_R_factor_all 0.0409
_refine_ls_R_factor_gt 0.0393
_refine_ls_shift/su_max 0.005
_refine_ls_shift/su_mean 0.000
_refine_ls_structure_factor_coef Fsqd
_refine_ls_weighting_details 'calc w=1/[\s^2^(Fo^2^)+(0.0533P)^2^+1.2216P] where P=(Fo^2^+2Fc^2^)/3'
_refine_ls_weighting_scheme calc
_refine_ls_wR_factor_gt 0.1039
_refine_ls_wR_factor_ref 0.1055
_reflns_number_gt 3609
_reflns_number_total 3807
_reflns_threshold_expression >2\s(I)
_cod_data_source_file jo5028497_si_001.cif
_cod_data_source_block hl530f1_0ma
_cod_depositor_comments 'Adding full bibliography for 4030763--4030766.cif.'
_cod_original_sg_symbol_H-M 'P 21/n'
_cod_database_code 4030765

loop_
_symmetry_equiv_pos_as_xyz
'x, y, z'
'-x+1/2, y+1/2, -z+1/2'
'-x, -y, -z'
'x-1/2, -y-1/2, z-1/2'

loop_
_atom_site_label
_atom_site_type_symbol
_atom_site_fract_x
_atom_site_fract_y
_atom_site_fract_z
_atom_site_U_iso_or_equiv
_atom_site_adp_type
_atom_site_occupancy
_atom_site_symmetry_multiplicity
_atom_site_calc_flag
_atom_site_refinement_flags
Si1 Si 0.69652(6) 0.25155(2) 0.44067(3) 0.02985(14) Uani 1 1 d .
O1 O 0.82766(17) 0.20129(6) 0.37977(9) 0.0375(3) Uani 1 1 d .
O2 O 0.80929(18) 0.30623(6) 0.50346(9) 0.0385(3) Uani 1 1 d .
C1 C 0.5984(2) 0.18744(8) 0.51616(12) 0.0310(4) Uani 1 1 d .
C2 C 0.4650(2) 0.18858(9) 0.58695(12) 0.0362(4) Uani 1 1 d .
C3 C 0.4216(3) 0.13052(10) 0.63172(14) 0.0426(4) Uani 1 1 d .
H3 H 0.3301 0.1298 0.6793 0.051 Uiso 1 1 calc R
C4 C 0.5089(3) 0.07373(10) 0.60845(14) 0.0437(5) Uani 1 1 d .
H4 H 0.4768 0.0350 0.6408 0.052 Uiso 1 1 calc R
C5 C 0.6420(3) 0.07232(9) 0.53905(13) 0.0390(4) Uani 1 1 d .
H5 H 0.7020 0.0333 0.5235 0.047 Uiso 1 1 calc R
C6 C 0.6851(2) 0.12976(8) 0.49284(12) 0.0327(4) Uani 1 1 d .
C7 C 0.3730(3) 0.25039(10) 0.61446(16) 0.0487(5) Uani 1 1 d .
H7A H 0.2821 0.2415 0.6638 0.073 Uiso 1 1 calc R
H7B H 0.3160 0.2691 0.5571 0.073 Uiso 1 1 calc R
H7C H 0.4609 0.2808 0.6405 0.073 Uiso 1 1 calc R
C8 C 0.8292(2) 0.13751(8) 0.41515(14) 0.0373(4) Uani 1 1 d .
C9 C 0.7944(3) 0.09341(10) 0.32810(16) 0.0524(5) Uani 1 1 d .
C10 C 1.0162(3) 0.12637(10) 0.45910(19) 0.0528(5) Uani 1 1 d .
C11 C 0.5837(2) 0.31129(8) 0.36386(12) 0.0313(4) Uani 1 1 d .
C12 C 0.4526(2) 0.30539(9) 0.29243(12) 0.0361(4) Uani 1 1 d .
C13 C 0.3937(3) 0.36137(10) 0.24760(14) 0.0442(5) Uani 1 1 d .
H13 H 0.3037 0.3586 0.1993 0.053 Uiso 1 1 calc R
C14 C 0.4626(3) 0.42105(10) 0.27156(16) 0.0478(5) Uani 1 1 d .
H14 H 0.4189 0.4584 0.2395 0.057 Uiso 1 1 calc R
C15 C 0.5941(3) 0.42743(9) 0.34130(15) 0.0428(4) Uani 1 1 d .
H15 H 0.6425 0.4685 0.3570 0.051 Uiso 1 1 calc R
C16 C 0.6530(2) 0.37197(8) 0.38752(12) 0.0342(4) Uani 1 1 d .
C17 C 0.3756(3) 0.24109(10) 0.26471(16) 0.0511(5) Uani 1 1 d .
H17A H 0.3996 0.2327 0.1961 0.077 Uiso 1 1 calc R
H17B H 0.2463 0.2414 0.2758 0.077 Uiso 1 1 calc R
H17C H 0.4306 0.2072 0.3042 0.077 Uiso 1 1 calc R
C18 C 0.7961(3) 0.36966(9) 0.46667(14) 0.0396(4) Uani 1 1 d .
C19 C 0.9807(3) 0.38624(11) 0.42503(18) 0.0558(6) Uani 1 1 d .
C20 C 0.7453(4) 0.41289(11) 0.55280(16) 0.0612(6) Uani 1 1 d .
F1 F 0.6266(2) 0.09958(7) 0.29828(10) 0.0742(4) Uani 1 1 d .
F2 F 0.8174(2) 0.03136(6) 0.35013(11) 0.0660(4) Uani 1 1 d .
F3 F 0.9004(3) 0.10641(7) 0.25434(11) 0.0880(6) Uani 1 1 d .
F4 F 1.03293(18) 0.06875(6) 0.50017(13) 0.0723(4) Uani 1 1 d .
F5 F 1.14501(19) 0.13152(8) 0.39398(14) 0.0864(6) Uani 1 1 d .
F6 F 1.04576(18) 0.17024(7) 0.52722(12) 0.0696(4) Uani 1 1 d .
F7 F 1.02333(17) 0.34224(8) 0.35790(11) 0.0683(4) Uani 1 1 d .
F8 F 1.1085(2) 0.38562(8) 0.49101(13) 0.0847(5) Uani 1 1 d .
F9 F 0.9837(2) 0.44345(7) 0.38169(13) 0.0771(5) Uani 1 1 d .
F10 F 0.5814(3) 0.39929(8) 0.58219(11) 0.0830(5) Uani 1 1 d .
F11 F 0.8551(3) 0.40525(8) 0.62750(11) 0.0929(6) Uani 1 1 d .
F12 F 0.7479(3) 0.47506(6) 0.52901(11) 0.0803(5) Uani 1 1 d .

loop_
_atom_site_aniso_label
_atom_site_aniso_U_11
_atom_site_aniso_U_22
_atom_site_aniso_U_33
_atom_site_aniso_U_23
_atom_site_aniso_U_13
_atom_site_aniso_U_12
Si1 0.0331(3) 0.0291(2) 0.0274(2) 0.00150(16) -0.00098(18) -0.00261(17)
O1 0.0428(7) 0.0315(6) 0.0381(6) 0.0050(5) 0.0091(5) -0.0002(5)
O2 0.0471(7) 0.0337(6) 0.0348(6) 0.0032(5) -0.0095(5) -0.0066(5)
C1 0.0315(8) 0.0342(8) 0.0275(8) 0.0013(6) -0.0044(7) -0.0060(7)
C2 0.0324(9) 0.0463(10) 0.0301(8) -0.0008(7) -0.0024(7) -0.0067(7)
C3 0.0380(10) 0.0559(12) 0.0337(9) 0.0036(8) 0.0009(8) -0.0146(8)
C4 0.0479(11) 0.0438(10) 0.0393(10) 0.0090(8) -0.0046(8) -0.0185(8)
C5 0.0440(10) 0.0331(9) 0.0399(10) 0.0026(7) -0.0051(8) -0.0088(7)
C6 0.0331(9) 0.0344(9) 0.0306(8) 0.0003(7) -0.0042(7) -0.0064(7)
C7 0.0446(11) 0.0539(12) 0.0477(11) -0.0064(9) 0.0097(9) -0.0015(9)
C8 0.0398(10) 0.0302(9) 0.0419(10) 0.0033(7) 0.0060(8) -0.0013(7)
C9 0.0700(15) 0.0403(11) 0.0469(11) -0.0048(9) 0.0174(11) -0.0022(10)
C10 0.0391(11) 0.0411(11) 0.0781(15) 0.0153(10) 0.0088(10) 0.0011(8)
C11 0.0327(9) 0.0335(8) 0.0278(8) 0.0024(6) 0.0030(7) -0.0004(7)
C12 0.0322(9) 0.0455(10) 0.0307(8) 0.0037(7) 0.0008(7) -0.0025(7)
C13 0.0354(10) 0.0569(12) 0.0403(10) 0.0121(9) -0.0034(8) 0.0018(8)
C14 0.0461(11) 0.0452(11) 0.0522(12) 0.0161(9) 0.0009(9) 0.0084(9)
C15 0.0468(11) 0.0339(9) 0.0477(11) 0.0050(8) 0.0041(9) 0.0002(8)
C16 0.0366(9) 0.0345(9) 0.0315(8) 0.0010(7) 0.0039(7) -0.0011(7)
C17 0.0516(12) 0.0535(12) 0.0481(11) 0.0022(9) -0.0151(10) -0.0114(9)
C18 0.0492(11) 0.0323(9) 0.0373(9) 0.0009(7) -0.0052(8) -0.0078(8)
C19 0.0488(12) 0.0537(12) 0.0650(14) 0.0152(11) -0.0159(11) -0.0178(10)
C20 0.099(2) 0.0411(11) 0.0434(12) -0.0083(9) -0.0107(12) -0.0086(12)
F1 0.0970(12) 0.0747(10) 0.0509(8) -0.0221(7) -0.0188(8) 0.0026(8)
F2 0.0878(10) 0.0349(6) 0.0752(9) -0.0102(6) 0.0250(8) -0.0034(6)
F3 0.1415(16) 0.0604(9) 0.0620(9) -0.0120(7) 0.0560(10) -0.0157(9)
F4 0.0501(8) 0.0489(7) 0.1180(12) 0.0319(8) -0.0044(8) 0.0058(6)
F5 0.0467(8) 0.0865(11) 0.1262(14) 0.0334(10) 0.0352(9) 0.0121(7)
F6 0.0476(7) 0.0612(8) 0.0999(11) 0.0023(8) -0.0264(7) -0.0072(6)
F7 0.0454(7) 0.0826(10) 0.0768(9) 0.0069(8) 0.0138(6) -0.0041(7)
F8 0.0638(9) 0.0898(11) 0.1004(12) 0.0274(9) -0.0407(9) -0.0328(8)
F9 0.0653(9) 0.0654(9) 0.1004(11) 0.0361(8) -0.0141(8) -0.0298(7)
F10 0.1150(14) 0.0762(10) 0.0579(9) -0.0216(7) 0.0330(9) -0.0081(9)
F11 0.1596(18) 0.0663(10) 0.0526(8) -0.0142(7) -0.0419(10) -0.0041(10)
F12 0.1339(15) 0.0360(7) 0.0710(9) -0.0138(6) -0.0168(9) -0.0064(8)

loop_
_atom_type_symbol
_atom_type_description
_atom_type_scat_dispersion_real
_atom_type_scat_dispersion_imag
_atom_type_scat_source
C C 0.0181 0.0091 'International Tables Vol C Tables 4.2.6.8 and 6.1.1.4'
H H 0.0000 0.0000 'International Tables Vol C Tables 4.2.6.8 and 6.1.1.4'
O O 0.0492 0.0322 'International Tables Vol C Tables 4.2.6.8 and 6.1.1.4'
F F 0.0727 0.0534 'International Tables Vol C Tables 4.2.6.8 and 6.1.1.4'
Si Si 0.2541 0.3302 'International Tables Vol C Tables 4.2.6.8 and 6.1.1.4'

loop_
_geom_angle_atom_site_label_1
_geom_angle_atom_site_label_2
_geom_angle_atom_site_label_3
_geom_angle
O2 Si1 O1 113.10(7)
O2 Si1 C11 94.31(7)
O1 Si1 C11 113.78(7)
O2 Si1 C1 113.63(7)
O1 Si1 C1 93.99(7)
C11 Si1 C1 129.03(8)
C8 O1 Si1 114.72(10)
C18 O2 Si1 114.37(11)
C2 C1 C6 120.49(16)
C2 C1 Si1 131.95(14)
C6 C1 Si1 107.55(12)
C3 C2 C1 117.57(17)
C3 C2 C7 121.18(17)
C1 C2 C7 121.25(16)
C4 C3 C2 121.48(18)
C4 C3 H3 119.3
C2 C3 H3 119.3
C5 C4 C3 121.28(17)
C5 C4 H4 119.4
C3 C4 H4 119.4
C4 C5 C6 117.89(18)
C4 C5 H5 121.1
C6 C5 H5 121.1
C5 C6 C1 121.28(17)
C5 C6 C8 125.17(16)
C1 C6 C8 113.53(15)
C2 C7 H7A 109.5
C2 C7 H7B 109.5
H7A C7 H7B 109.5
C2 C7 H7C 109.5
H7A C7 H7C 109.5
H7B C7 H7C 109.5
O1 C8 C6 109.59(14)
O1 C8 C9 106.65(15)
C6 C8 C9 111.51(15)
O1 C8 C10 106.50(15)
C6 C8 C10 110.43(16)
C9 C8 C10 111.94(17)
F3 C9 F1 108.1(2)
F3 C9 F2 107.16(18)
F1 C9 F2 106.63(19)
F3 C9 C8 112.38(18)
F1 C9 C8 110.30(17)
F2 C9 C8 112.00(18)
F5 C10 F6 107.74(19)
F5 C10 F4 107.08(18)
F6 C10 F4 107.4(2)
F5 C10 C8 112.5(2)
F6 C10 C8 109.11(17)
F4 C10 C8 112.82(17)
C12 C11 C16 120.28(16)
C12 C11 Si1 132.22(14)
C16 C11 Si1 107.50(13)
C13 C12 C11 117.73(17)
C13 C12 C17 120.43(17)
C11 C12 C17 121.84(17)
C14 C13 C12 121.58(19)
C14 C13 H13 119.2
C12 C13 H13 119.2
C13 C14 C15 121.23(18)
C13 C14 H14 119.4
C15 C14 H14 119.4
C14 C15 C16 117.86(18)
C14 C15 H15 121.1
C16 C15 H15 121.1
C15 C16 C11 121.31(17)
C15 C16 C18 125.24(16)
C11 C16 C18 113.45(15)
C12 C17 H17A 109.5
C12 C17 H17B 109.5
H17A C17 H17B 109.5
C12 C17 H17C 109.5
H17A C17 H17C 109.5
H17B C17 H17C 109.5
O2 C18 C16 109.55(14)
O2 C18 C19 106.25(17)
C16 C18 C19 110.85(16)
O2 C18 C20 106.38(15)
C16 C18 C20 111.13(18)
C19 C18 C20 112.44(18)
F8 C19 F9 107.85(18)
F8 C19 F7 107.3(2)
F9 C19 F7 107.0(2)
F8 C19 C18 113.1(2)
F9 C19 C18 112.6(2)
F7 C19 C18 108.73(17)
F10 C20 F11 108.1(2)
F10 C20 F12 107.2(2)
F11 C20 F12 107.34(19)
F10 C20 C18 110.03(18)
F11 C20 C18 112.2(2)
F12 C20 C18 111.75(19)

loop_
_geom_bond_atom_site_label_1
_geom_bond_atom_site_label_2
_geom_bond_distance
Si1 O2 1.6578(12)
Si1 O1 1.6602(13)
Si1 C11 1.8360(17)
Si1 C1 1.8415(17)
O1 C8 1.409(2)
O2 C18 1.413(2)
C1 C2 1.397(2)
C1 C6 1.398(2)
C2 C3 1.391(3)
C2 C7 1.504(3)
C3 C4 1.384(3)
C3 H3 0.9500
C4 C5 1.382(3)
C4 H4 0.9500
C5 C6 1.389(2)
C5 H5 0.9500
C6 C8 1.530(2)
C7 H7A 0.9800
C7 H7B 0.9800
C7 H7C 0.9800
C8 C9 1.532(3)
C8 C10 1.543(3)
C9 F3 1.319(2)
C9 F1 1.328(3)
C9 F2 1.333(3)
C10 F5 1.323(3)
C10 F6 1.326(3)
C10 F4 1.328(2)
C11 C12 1.396(3)
C11 C16 1.399(2)
C12 C13 1.387(3)
C12 C17 1.502(3)
C13 C14 1.381(3)
C13 H13 0.9500
C14 C15 1.383(3)
C14 H14 0.9500
C15 C16 1.387(3)
C15 H15 0.9500
C16 C18 1.531(3)
C17 H17A 0.9800
C17 H17B 0.9800
C17 H17C 0.9800
C18 C19 1.536(3)
C18 C20 1.536(3)
C19 F8 1.321(3)
C19 F9 1.328(3)
C19 F7 1.339(3)
C20 F10 1.324(3)
C20 F11 1.328(3)
C20 F12 1.330(3)
